data_4114522
loop_
_publ_author_name
'Daewon Hong'
'Scott E. Rathmill'
'Patrick J. Carroll'
'Larry G. Sneddon'

_publ_section_title
;
 Syntheses, Characterizations, and Coordination Chemistry of the 10-Vertex
 Phosphadicarbaboranes 6-R-arachno-6,8,9-PC2B7H11 and
 6-R-arachno-6,5,7-PC2B7H11
;
_journal_name_full 'Journal of the American Chemical Society'
_journal_page_first 16058
_journal_page_last 16073
_journal_paper_doi 10.1021/ja037799+
_journal_volume 125
_journal_year 2003
_chemical_formula_sum 'C8 H16 B7 P'
_chemical_formula_weight 218.85
_space_group_IT_number 61
_symmetry_cell_setting orthorhombic
_symmetry_Int_Tables_number 61
_symmetry_space_group_name_Hall '-P 2ac 2ab'
_symmetry_space_group_name_H-M 'P b c a'
_atom_sites_solution_hydrogens geom
_atom_sites_solution_primary direct
_atom_sites_solution_secondary difmap
_audit_creation_method SHELXL
_cell_angle_alpha 90.00
_cell_angle_beta 90.00
_cell_angle_gamma 90.00
_cell_formula_units_Z 8
_cell_length_a 12.55790(10)
_cell_length_b 15.6169(2)
_cell_length_c 12.60710(10)
_cell_measurement_temperature 200(2)
_cell_volume 2472.45(4)
_computing_structure_refinement 'SHELXL-93 (Sheldrick, 1993)'
_computing_structure_solution 'SIR92 (Altomare, 1993)'
_diffrn_ambient_temperature 200(2)
_diffrn_measurement_device 'image plate area detector'
_diffrn_measurement_device_type 'Rigaku R-AXIS IIc'
_diffrn_measurement_method 'phi oscillations'
_diffrn_radiation_monochromator graphite
_diffrn_radiation_source 'rotating anode'
_diffrn_radiation_type MoK\a
_diffrn_radiation_wavelength 0.71069
_diffrn_reflns_av_R_equivalents 0.0393
_diffrn_reflns_av_sigmaI/netI 0.0188
_diffrn_reflns_limit_h_max 15
_diffrn_reflns_limit_h_min -15
_diffrn_reflns_limit_k_max 18
_diffrn_reflns_limit_k_min -18
_diffrn_reflns_limit_l_max 15
_diffrn_reflns_limit_l_min -15
_diffrn_reflns_number 13524
_diffrn_reflns_theta_max 25.34
_diffrn_reflns_theta_min 2.61
_exptl_absorpt_coefficient_mu 0.181
_exptl_absorpt_correction_type none
_exptl_crystal_density_diffrn 1.176
_exptl_crystal_F_000 912
_exptl_crystal_size_max 0.32
_exptl_crystal_size_mid 0.30
_exptl_crystal_size_min 0.26
_refine_diff_density_max 0.200
_refine_diff_density_min -0.215
_refine_diff_density_rms 0.038
_refine_ls_extinction_method none
_refine_ls_goodness_of_fit_all 1.316
_refine_ls_goodness_of_fit_obs 1.333
_refine_ls_matrix_type full
_refine_ls_number_parameters 213
_refine_ls_number_reflns 2257
_refine_ls_number_restraints 0
_refine_ls_restrained_S_all 1.316
_refine_ls_restrained_S_obs 1.333
_refine_ls_R_factor_all 0.0740
_refine_ls_R_factor_obs 0.0685
_refine_ls_shift/esd_max 0.001
_refine_ls_shift/esd_mean 0.000
_refine_ls_structure_factor_coef Fsqd
_refine_ls_weighting_details 'w=1/[\s^2^(Fo^2^)+(0.0511P)^2^+1.4856P] where P=(Fo^2^+2Fc^2^)/3'
_refine_ls_weighting_scheme calc
_refine_ls_wR_factor_all 0.1548
_refine_ls_wR_factor_obs 0.1519
_reflns_number_observed 2129
_reflns_number_total 2257
_reflns_observed_criterion >2sigma(I)
_cod_data_source_file ja0377992Bsi20030808_011227.cif
_cod_data_source_block Cmpd_1a
_cod_depositor_comments
;
The following automatic conversions were performed:

'_refine_ls_weighting_scheme' value 'calc
w=1/[\s^2^(Fo^2^)+(0.0511P)^2^+1.4856P] where P=(Fo^2^+2Fc^2^)/3' was
changed to 'calc'. New tag '_refine_ls_weighting_details' was
created. The value of the new tag was set to
'w=1/[\s^2^(Fo^2^)+(0.0511P)^2^+1.4856P] where P=(Fo^2^+2Fc^2^)/3'.

Automatic conversion script
Id: cif_fix_values 3143 2015-03-26 13:38:13Z robertas 
;
_cod_original_sg_symbol_H-M 'P b c a '
_cod_database_code 4114522

loop_
_symmetry_equiv_pos_as_xyz
'x, y, z'
'x+1/2, -y+1/2, -z'
'-x, y+1/2, -z+1/2'
'-x+1/2, -y, z+1/2'
'-x, -y, -z'
'-x-1/2, y-1/2, z'
'x, -y-1/2, z-1/2'
'x-1/2, y, -z-1/2'

loop_
_atom_site_aniso_label
_atom_site_aniso_U_11
_atom_site_aniso_U_22
_atom_site_aniso_U_33
_atom_site_aniso_U_23
_atom_site_aniso_U_13
_atom_site_aniso_U_12
P6 0.0449(4) 0.0376(4) 0.0532(5) 0.0015(3) 0.0023(3) -0.0003(3)
C9 0.047(2) 0.059(2) 0.175(5) 0.001(3) -0.004(3) 0.004(2)
C8 0.092(3) 0.056(2) 0.077(3) -0.006(2) -0.039(2) 0.009(2)
B10 0.074(2) 0.071(3) 0.069(2) 0.000(2) 0.025(2) 0.003(2)
B8 0.092(3) 0.056(2) 0.077(3) -0.006(2) -0.039(2) 0.009(2)
C10 0.074(2) 0.071(3) 0.069(2) 0.000(2) 0.025(2) 0.003(2)
B1 0.083(3) 0.040(2) 0.057(2) 0.0036(15) -0.002(2) 0.005(2)
B2 0.065(2) 0.052(2) 0.108(4) -0.006(2) -0.001(2) 0.014(2)
B3 0.066(2) 0.046(2) 0.057(2) -0.012(2) 0.007(2) 0.000(2)
B4 0.052(2) 0.039(2) 0.051(2) -0.0039(14) 0.0043(15) -0.0040(14)
B5 0.054(2) 0.064(2) 0.043(2) 0.002(2) 0.0066(14) 0.007(2)
B7 0.069(2) 0.048(2) 0.044(2) -0.0026(15) -0.006(2) 0.006(2)
C11 0.0466(14) 0.0358(13) 0.0456(14) -0.0035(12) 0.0032(12) -0.0028(11)
C12 0.056(2) 0.055(2) 0.057(2) 0.009(2) 0.0118(14) 0.0044(14)
C13 0.056(2) 0.063(2) 0.081(2) 0.001(2) 0.023(2) -0.003(2)
C14 0.048(2) 0.055(2) 0.087(2) -0.006(2) 0.003(2) 0.0057(15)
C15 0.059(2) 0.063(2) 0.073(2) 0.010(2) -0.003(2) 0.012(2)
C16 0.055(2) 0.054(2) 0.056(2) 0.0092(15) 0.0067(15) 0.0010(14)

loop_
_atom_site_label
_atom_site_type_symbol
_atom_site_fract_x
_atom_site_fract_y
_atom_site_fract_z
_atom_site_U_iso_or_equiv
_atom_site_thermal_displace_type
_atom_site_occupancy
_atom_site_calc_flag
_atom_site_refinement_flags
_atom_site_disorder_group
P6 P 0.52493(6) 0.56767(4) 0.12414(6) 0.0452(3) Uani 1 d . .
C9 C 0.3046(3) 0.6427(3) 0.1353(5) 0.094(2) Uani 1 d . .
C8 C 0.3582(4) 0.6810(3) 0.0247(4) 0.0750(12) Uani 0.45 d P 1
B10 B 0.3685(3) 0.6815(3) 0.2401(3) 0.0714(10) Uani 0.45 d P 1
B8 B 0.3582(4) 0.6810(3) 0.0247(4) 0.0750(12) Uani 0.55 d P 2
C10 C 0.3685(3) 0.6815(3) 0.2401(3) 0.0714(10) Uani 0.55 d P 2
B1 B 0.4576(3) 0.7541(2) 0.0576(3) 0.0597(9) Uani 1 d . .
B2 B 0.3432(4) 0.7472(3) 0.1326(4) 0.0752(12) Uani 1 d . .
B3 B 0.4636(3) 0.7545(2) 0.1973(3) 0.0563(9) Uani 1 d . .
B4 B 0.5574(3) 0.6963(2) 0.1236(3) 0.0472(7) Uani 1 d . .
B5 B 0.4988(3) 0.6489(2) 0.2425(3) 0.0536(8) Uani 1 d . .
B7 B 0.4886(3) 0.6495(2) 0.0093(3) 0.0538(9) Uani 1 d . .
C11 C 0.6618(2) 0.5298(2) 0.1188(2) 0.0427(6) Uani 1 d . .
C12 C 0.7318(3) 0.5495(2) 0.0375(3) 0.0560(8) Uani 1 d . .
C13 C 0.8335(3) 0.5138(2) 0.0361(3) 0.0665(9) Uani 1 d . .
C14 C 0.8654(3) 0.4593(2) 0.1145(3) 0.0634(9) Uani 1 d . .
C15 C 0.7972(3) 0.4391(2) 0.1954(3) 0.0649(9) Uani 1 d . .
C16 C 0.6953(2) 0.4730(2) 0.1970(3) 0.0549(8) Uani 1 d . .
H1 H 0.4765(27) 0.8079(24) 0.0096(29) 0.085(11) Uiso 1 d . .
H2 H 0.2759(32) 0.7930(27) 0.1361(29) 0.097(13) Uiso 1 d . .
H3 H 0.4832(24) 0.8085(20) 0.2403(25) 0.066(9) Uiso 1 d . .
H4 H 0.6450(27) 0.7097(21) 0.1177(23) 0.066(9) Uiso 1 d . .
H5 H 0.5425(26) 0.6411(20) 0.3177(26) 0.071(10) Uiso 1 d . .
H7 H 0.5316(25) 0.6468(21) -0.0635(27) 0.070(10) Uiso 1 d . .
H8 H 0.3143(30) 0.6945(25) -0.0326(33) 0.097(13) Uiso 1 d . .
H9A H 0.3283(31) 0.5868(27) 0.1373(28) 0.081(12) Uiso 1 d . .
H9B H 0.2291(46) 0.6470(36) 0.1318(38) 0.139(19) Uiso 1 d . .
H10 H 0.3220(30) 0.6975(25) 0.3081(32) 0.096(12) Uiso 1 d . .
H78 H 0.3970(42) 0.6222(35) 0.0007(41) 0.040(14) Uiso 0.50 d P .
H510 H 0.4039(44) 0.6234(37) 0.2539(46) 0.046(15) Uiso 0.50 d P .
H12 H 0.7084(27) 0.5909(23) -0.0148(29) 0.076(11) Uiso 1 d . .
H13 H 0.8805(32) 0.5279(25) -0.0214(31) 0.090(12) Uiso 1 d . .
H14 H 0.9369(37) 0.4307(28) 0.1105(31) 0.106(14) Uiso 1 d . .
H15 H 0.8197(31) 0.4004(25) 0.2501(33) 0.093(13) Uiso 1 d . .
H16 H 0.6472(25) 0.4596(19) 0.2521(26) 0.061(9) Uiso 1 d . .

loop_
_atom_type_symbol
_atom_type_description
_atom_type_scat_dispersion_real
_atom_type_scat_dispersion_imag
_atom_type_scat_source
C C 0.0033 0.0016 'International Tables Vol C Tables 4.2.6.8 and 6.1.1.4'
H H 0.0000 0.0000 'International Tables Vol C Tables 4.2.6.8 and 6.1.1.4'
B B 0.0013 0.0007 'International Tables Vol C Tables 4.2.6.8 and 6.1.1.4'
P P 0.1023 0.0942 'International Tables Vol C Tables 4.2.6.8 and 6.1.1.4'

loop_
_geom_angle_atom_site_label_1
_geom_angle_atom_site_label_2
_geom_angle_atom_site_label_3
_geom_angle
C11 P6 B7 113.57(15)
C11 P6 B5 113.05(14)
B7 P6 B5 95.7(2)
C11 P6 B4 97.50(13)
B7 P6 B4 54.00(14)
B5 P6 B4 53.81(14)
B10 C9 C8 109.9(3)
C10 C9 B8 109.9(3)
C10 C9 B2 61.9(3)
B10 C9 B2 61.9(3)
C8 C9 B2 61.5(3)
B8 C9 B2 61.5(3)
C10 C9 H9A 99.7(24)
B10 C9 H9A 99.7(24)
C8 C9 H9A 103.4(24)
B8 C9 H9A 103.4(24)
B2 C9 H9A 144.7(25)
C10 C9 H9B 119.6(32)
B10 C9 H9B 119.6(32)
C8 C9 H9B 109.8(31)
B8 C9 H9B 109.8(31)
B2 C9 H9B 102.4(34)
H9A C9 H9B 112.9(41)
C9 C8 B2 60.5(3)
C9 C8 B7 112.2(3)
B2 C8 B7 111.5(3)
C9 C8 B1 109.1(3)
B2 C8 B1 59.7(2)
B7 C8 B1 62.1(2)
C9 C8 H8 119.5(24)
B2 C8 H8 114.3(25)
B7 C8 H8 122.7(24)
B1 C8 H8 117.3(25)
C9 C8 H78 96.4(27)
B2 C8 H78 141.3(28)
B7 C8 H78 45.3(27)
B1 C8 H78 107.4(28)
H8 C8 H78 104.0(36)
C9 B10 B5 111.6(3)
C9 B10 B2 60.3(3)
B5 B10 B2 111.5(3)
C9 B10 B3 109.0(3)
B5 B10 B3 62.9(2)
B2 B10 B3 59.6(2)
C9 B10 H10 117.5(20)
B5 B10 H10 125.2(20)
B2 B10 H10 113.0(21)
B3 B10 H10 118.2(21)
C9 B10 H510 91.3(32)
B5 B10 H510 47.2(30)
B2 B10 H510 137.6(33)
B3 B10 H510 109.6(31)
H10 B10 H510 107.8(38)
C9 B8 B2 60.5(3)
C9 B8 B7 112.2(3)
B2 B8 B7 111.5(3)
C9 B8 B1 109.1(3)
B2 B8 B1 59.7(2)
B7 B8 B1 62.1(2)
C9 B8 H8 119.5(24)
B2 B8 H8 114.3(25)
B7 B8 H8 122.7(24)
B1 B8 H8 117.3(25)
C9 B8 H78 96.4(27)
B2 B8 H78 141.3(28)
B7 B8 H78 45.3(27)
B1 B8 H78 107.4(28)
H8 B8 H78 104.0(36)
C9 C10 B5 111.6(3)
C9 C10 B2 60.3(3)
B5 C10 B2 111.5(3)
C9 C10 B3 109.0(3)
B5 C10 B3 62.9(2)
B2 C10 B3 59.6(2)
C9 C10 H10 117.5(20)
B5 C10 H10 125.2(20)
B2 C10 H10 113.0(21)
B3 C10 H10 118.2(21)
C9 C10 H510 91.3(32)
B5 C10 H510 47.2(30)
B2 C10 H510 137.6(33)
B3 C10 H510 109.6(31)
H10 C10 H510 107.8(38)
B2 B1 C8 59.5(3)
B2 B1 B8 59.5(3)
B2 B1 B4 107.7(3)
C8 B1 B4 106.7(3)
B8 B1 B4 106.7(3)
B2 B1 B3 59.2(2)
C8 B1 B3 105.7(3)
B8 B1 B3 105.7(3)
B4 B1 B3 59.8(2)
B2 B1 B7 108.1(3)
C8 B1 B7 58.4(2)
B8 B1 B7 58.4(2)
B4 B1 B7 62.3(2)
B3 B1 B7 109.5(3)
B2 B1 H1 123.2(19)
C8 B1 H1 122.9(20)
B8 B1 H1 122.9(20)
B4 B1 H1 121.2(19)
B3 B1 H1 123.8(20)
B7 B1 H1 118.8(20)
C9 B2 B8 58.0(3)
C9 B2 C8 58.0(3)
C9 B2 B3 107.6(3)
B8 B2 B3 108.5(3)
C8 B2 B3 108.5(3)
C9 B2 B1 107.9(3)
B8 B2 B1 60.8(3)
C8 B2 B1 60.8(3)
B3 B2 B1 61.5(2)
C9 B2 B10 57.8(3)
C8 B2 B10 104.0(3)
B3 B2 B10 60.4(2)
B1 B2 B10 108.3(3)
C9 B2 C10 57.8(3)
B8 B2 C10 104.0(3)
B3 B2 C10 60.4(2)
B1 B2 C10 108.3(3)
C9 B2 H2 113.6(21)
B8 B2 H2 120.3(20)
C8 B2 H2 120.3(20)
B3 B2 H2 127.5(21)
B1 B2 H2 128.2(20)
B10 B2 H2 119.4(20)
C10 B2 H2 119.4(20)
B2 B3 B10 60.0(3)
B2 B3 C10 60.0(3)
B2 B3 B4 107.8(3)
B10 B3 B4 106.7(3)
C10 B3 B4 106.7(3)
B2 B3 B1 59.3(2)
B10 B3 B1 106.2(3)
C10 B3 B1 106.2(3)
B4 B3 B1 59.9(2)
B2 B3 B5 107.8(3)
B10 B3 B5 58.0(2)
C10 B3 B5 58.0(2)
B4 B3 B5 61.9(2)
B1 B3 B5 108.9(2)
B2 B3 H3 120.8(17)
B10 B3 H3 122.5(18)
C10 B3 H3 122.5(18)
B4 B3 H3 122.7(18)
B1 B3 H3 122.5(18)
B5 B3 H3 121.6(18)
B3 B4 B1 60.3(2)
B3 B4 B5 60.3(2)
B1 B4 B5 108.0(2)
B3 B4 B7 107.8(2)
B1 B4 B7 59.7(2)
B5 B4 B7 107.0(2)
B3 B4 P6 111.8(2)
B1 B4 P6 111.3(2)
B5 B4 P6 61.3(2)
B7 B4 P6 61.2(2)
B3 B4 H4 126.7(16)
B1 B4 H4 125.0(16)
B5 B4 H4 121.6(15)
B7 B4 H4 119.0(15)
P6 B4 H4 112.2(17)
C10 B5 B3 59.2(2)
B10 B5 B3 59.2(2)
C10 B5 B4 104.4(3)
B10 B5 B4 104.4(3)
B3 B5 B4 57.8(2)
C10 B5 P6 109.5(2)
B10 B5 P6 109.5(2)
B3 B5 P6 112.8(2)
B4 B5 P6 64.9(2)
C10 B5 H5 121.6(17)
B10 B5 H5 121.6(17)
B3 B5 H5 119.7(17)
B4 B5 H5 123.4(17)
P6 B5 H5 119.6(17)
C10 B5 H510 36.5(26)
B10 B5 H510 36.5(26)
B3 B5 H510 95.3(27)
B4 B5 H510 126.9(26)
P6 B5 H510 92.3(26)
H5 B5 H510 109.6(31)
B8 B7 B1 59.5(2)
C8 B7 B1 59.5(2)
B8 B7 B4 104.2(3)
C8 B7 B4 104.2(3)
B1 B7 B4 58.0(2)
B8 B7 P6 108.7(3)
C8 B7 P6 108.7(3)
B1 B7 P6 113.0(2)
B4 B7 P6 64.8(2)
B8 B7 H7 126.2(18)
C8 B7 H7 126.2(18)
B1 B7 H7 116.1(18)
B4 B7 H7 117.0(18)
P6 B7 H7 119.1(18)
B8 B7 H78 38.8(25)
C8 B7 H78 38.8(25)
B1 B7 H78 98.2(26)
B4 B7 H78 130.4(24)
P6 B7 H78 93.2(25)
H7 B7 H78 112.6(30)
C12 C11 C16 118.4(3)
C12 C11 P6 123.7(2)
C16 C11 P6 117.8(2)
C11 C12 C13 120.1(3)
C11 C12 H12 117.4(21)
C13 C12 H12 122.4(21)
C14 C13 C12 120.6(3)
C14 C13 H13 120.6(23)
C12 C13 H13 118.8(24)
C13 C14 C15 120.0(3)
C13 C14 H14 120.2(24)
C15 C14 H14 119.7(24)
C14 C15 C16 120.1(3)
C14 C15 H15 119.8(24)
C16 C15 H15 120.1(24)
C15 C16 C11 120.8(3)
C15 C16 H16 121.2(19)
C11 C16 H16 118.0(19)

loop_
_geom_bond_atom_site_label_1
_geom_bond_atom_site_label_2
_geom_bond_distance
P6 C11 1.820(3)
P6 B7 1.984(4)
P6 B5 1.986(4)
P6 B4 2.050(3)
C9 C10 1.659(7)
C9 B10 1.659(7)
C9 C8 1.660(7)
C9 B8 1.660(7)
C9 B2 1.703(6)
C9 H9A 0.92(4)
C9 H9B 0.95(6)
C8 B2 1.719(6)
C8 B7 1.721(6)
C8 B1 1.742(6)
C8 H8 0.93(4)
C8 H78 1.08(5)
B10 B5 1.715(6)
B10 B2 1.730(6)
B10 B3 1.736(5)
B10 H10 1.07(4)
B10 H510 1.03(6)
B8 B2 1.719(6)
B8 B7 1.721(6)
B8 B1 1.742(6)
B8 H8 0.93(4)
B8 H78 1.08(5)
C10 B5 1.715(6)
C10 B2 1.730(6)
C10 B3 1.736(5)
C10 H10 1.07(4)
C10 H510 1.03(6)
B1 B2 1.723(6)
B1 B4 1.755(5)
B1 B3 1.763(6)
B1 B7 1.787(5)
B1 H1 1.06(4)
B2 B3 1.722(6)
B2 H2 1.11(4)
B3 B4 1.754(5)
B3 B5 1.800(5)
B3 H3 1.03(3)
B4 B5 1.827(5)
B4 B7 1.832(5)
B4 H4 1.12(3)
B5 H5 1.10(3)
B5 H510 1.27(5)
B7 H7 1.07(3)
B7 H78 1.23(5)
C11 C12 1.384(4)
C11 C16 1.391(4)
C12 C13 1.394(5)
C12 H12 0.97(4)
C13 C14 1.364(5)
C13 H13 0.96(4)
C14 C15 1.368(5)
C14 H14 1.00(5)
C15 C16 1.386(4)
C15 H15 0.96(4)
C16 H16 0.94(3)
